data_7216402
loop_
_publ_author_name
'Lochenie, Charles'
'Schlamp, Stephan'
'Railliet, Antoine P.'
'Robeyns, Koen'
'Weber, Birgit'
'Garcia, Yann'

_publ_section_title
;
 Water channels and zipper structures in Schiff base-like Cu(ii) and
 Ni(ii) mononuclear complexes
;
_journal_name_full CrystEngComm
_journal_paper_doi 10.1039/c4ce00710g
_journal_year 2014
_chemical_formula_moiety 'C22 H26 Cu N2 O8'
_chemical_formula_sum 'C22 H26 Cu N2 O8'
_chemical_formula_weight 510.00
_chemical_name_systematic
;
 ?
;
_space_group_crystal_system monoclinic
_space_group_IT_number 14
_space_group_name_Hall '-P 2ybc'
_space_group_name_H-M_alt 'P 1 21/c 1'
_symmetry_space_group_name_Hall '-P 2ybc'
_symmetry_space_group_name_H-M 'P 1 21/c 1'
_atom_sites_solution_hydrogens geom
_audit_creation_date 2009-04-01
_audit_creation_method SHELXL-2013
_cell_angle_alpha 90
_cell_angle_beta 105.1720(10)
_cell_angle_gamma 90
_cell_formula_units_Z 4
_cell_length_a 6.74840(10)
_cell_length_b 21.9827(3)
_cell_length_c 16.0526(2)
_cell_measurement_reflns_used 10333
_cell_measurement_temperature 200(2)
_cell_measurement_theta_max 27.485
_cell_measurement_theta_min 0.998
_cell_volume 2298.37(6)
_computing_cell_refinement 'HKL Scalepack (Otwinowski & Minor 1997)'
_computing_data_collection 'Collect (Bruker AXS BV, 1997-2004)'
_computing_data_reduction
;
'HKL Denzo and Scalepack (Otwinowski & Minor 1997)'
;
_computing_molecular_graphics ORTEP
_computing_publication_material PLATON
_computing_structure_refinement 'SHELXL-2013 (Sheldrick, 2013)'
_computing_structure_solution SIR97
_diffrn_ambient_temperature 200(2)
_diffrn_detector_area_resol_mean 9
_diffrn_measured_fraction_theta_full 0.997
_diffrn_measured_fraction_theta_max 0.998
_diffrn_measurement_device_type KappaCCD
_diffrn_measurement_method 'CCD; rotation images; thick slices'
_diffrn_radiation_type MoK\a
_diffrn_radiation_wavelength 0.71073
_diffrn_reflns_av_R_equivalents 0.0542
_diffrn_reflns_av_unetI/netI 0.0404
_diffrn_reflns_Laue_measured_fraction_full 0.997
_diffrn_reflns_Laue_measured_fraction_max 0.998
_diffrn_reflns_limit_h_max 8
_diffrn_reflns_limit_h_min -8
_diffrn_reflns_limit_k_max 28
_diffrn_reflns_limit_k_min -28
_diffrn_reflns_limit_l_max 20
_diffrn_reflns_limit_l_min -20
_diffrn_reflns_number 19693
_diffrn_reflns_point_group_measured_fraction_full 0.997
_diffrn_reflns_point_group_measured_fraction_max 0.998
_diffrn_reflns_theta_full 25.242
_diffrn_reflns_theta_max 27.473
_diffrn_reflns_theta_min 3.197
_diffrn_source 55.00
_exptl_absorpt_coefficient_mu 1.000
_exptl_absorpt_correction_type none
_exptl_crystal_colour brown
_exptl_crystal_density_diffrn 1.474
_exptl_crystal_description rod
_exptl_crystal_F_000 1060
_exptl_crystal_size_max 0.390
_exptl_crystal_size_mid 0.017
_exptl_crystal_size_min 0.012
_refine_diff_density_max 0.559
_refine_diff_density_min -0.410
_refine_diff_density_rms 0.059
_refine_ls_extinction_method none
_refine_ls_goodness_of_fit_ref 1.038
_refine_ls_hydrogen_treatment constr
_refine_ls_matrix_type full
_refine_ls_number_parameters 302
_refine_ls_number_reflns 5266
_refine_ls_number_restraints 0
_refine_ls_restrained_S_all 1.038
_refine_ls_R_factor_all 0.0656
_refine_ls_R_factor_gt 0.0401
_refine_ls_shift/su_max 0.001
_refine_ls_shift/su_mean 0.000
_refine_ls_structure_factor_coef Fsqd
_refine_ls_weighting_details
;
 w=1/[\s^2^(Fo^2^)+(0.0489P)^2^+1.0370P]
 where P=(Fo^2^+2Fc^2^)/3
;
_refine_ls_weighting_scheme calc
_refine_ls_wR_factor_gt 0.0960
_refine_ls_wR_factor_ref 0.1067
_reflns_Friedel_coverage 0.000
_reflns_number_gt 3889
_reflns_number_total 5266
_reflns_threshold_expression 'I > 2\s(I)'
_cod_data_source_file c4ce00710g2.cif
_cod_data_source_block nn150
_cod_database_code 7216402
_shelx_space_group_comment
;
The symmetry employed for this shelxl refinement is uniquely defined
by the following loop, which should always be used as a source of
symmetry information in preference to the above space-group names.
They are only intended as comments.
;
_shelx_estimated_absorpt_t_min 0.696
_shelx_estimated_absorpt_t_max 0.988
_shelxl_version_number 2013-2

loop_
_space_group_symop_operation_xyz
'x, y, z'
'-x, y+1/2, -z+1/2'
'-x, -y, -z'
'x, -y-1/2, z-1/2'

loop_
_atom_site_label
_atom_site_type_symbol
_atom_site_fract_x
_atom_site_fract_y
_atom_site_fract_z
_atom_site_U_iso_or_equiv
_atom_site_adp_type
_atom_site_occupancy
_atom_site_site_symmetry_order
_atom_site_calc_flag
_atom_site_refinement_flags_posn
_atom_site_refinement_flags_adp
Cu1 Cu 0.22362(4) 0.39574(2) 0.50344(2) 0.03425(11) Uani 1 1 d . .
O2 O 0.2885(3) 0.33815(7) 0.59649(10) 0.0393(4) Uani 1 1 d . .
C3 C 0.3657(3) 0.34870(11) 0.67533(14) 0.0347(5) Uani 1 1 d . .
C4 C 0.4157(4) 0.40740(11) 0.71288(14) 0.0354(5) Uani 1 1 d . .
C5 C 0.3885(4) 0.46027(11) 0.66265(14) 0.0330(5) Uani 1 1 d . .
H5 H 0.4272 0.4976 0.6923 0.040 Uiso 1 1 calc R U
N6 N 0.3141(3) 0.46332(8) 0.57799(11) 0.0319(4) Uani 1 1 d . .
C7 C 0.2904(3) 0.51950(10) 0.53323(14) 0.0317(5) Uani 1 1 d . .
C8 C 0.3502(4) 0.57603(11) 0.56912(15) 0.0374(5) Uani 1 1 d . .
H8 H 0.4148 0.5793 0.6291 0.045 Uiso 1 1 calc R U
C9 C 0.3166(4) 0.62774(11) 0.51824(16) 0.0412(6) Uani 1 1 d . .
H9 H 0.3575 0.6664 0.5434 0.049 Uiso 1 1 calc R U
C10 C 0.2235(4) 0.62333(11) 0.43075(16) 0.0418(6) Uani 1 1 d . .
H10 H 0.1995 0.6590 0.3961 0.050 Uiso 1 1 calc R U
C11 C 0.1656(4) 0.56732(11) 0.39369(15) 0.0382(5) Uani 1 1 d . .
H11 H 0.1043 0.5645 0.3334 0.046 Uiso 1 1 calc R U
C12 C 0.1960(3) 0.51494(10) 0.44375(14) 0.0316(5) Uani 1 1 d . .
N13 N 0.1459(3) 0.45512(8) 0.41383(11) 0.0318(4) Uani 1 1 d . .
C14 C 0.0475(4) 0.44333(11) 0.33336(14) 0.0349(5) Uani 1 1 d . .
H14 H 0.0077 0.4775 0.2966 0.042 Uiso 1 1 calc R U
C15 C -0.0054(4) 0.38604(11) 0.29563(14) 0.0351(5) Uani 1 1 d . .
C16 C 0.0492(3) 0.33144(11) 0.34457(14) 0.0344(5) Uani 1 1 d . .
O17 O 0.1427(3) 0.32987(7) 0.42377(10) 0.0406(4) Uani 1 1 d . .
O18 O 0.4107(3) 0.30138(7) 0.72865(10) 0.0404(4) Uani 1 1 d . .
C19 C 0.4971(4) 0.41465(11) 0.80701(15) 0.0410(6) Uani 1 1 d . .
O20 O 0.4759(4) 0.38038(9) 0.86209(12) 0.0627(6) Uani 1 1 d . .
O21 O 0.6001(3) 0.46748(8) 0.82593(10) 0.0505(5) Uani 1 1 d . .
C22 C -0.1205(4) 0.39004(12) 0.20347(17) 0.0449(6) Uani 1 1 d . .
O23 O -0.1384(3) 0.33812(8) 0.15957(10) 0.0515(5) Uani 1 1 d . .
O24 O -0.1919(4) 0.43695(9) 0.16994(13) 0.0776(8) Uani 1 1 d . .
O25 O -0.0014(3) 0.27862(7) 0.30463(10) 0.0383(4) Uani 1 1 d . .
C26 C 0.3544(4) 0.24142(11) 0.69231(16) 0.0459(6) Uani 1 1 d . .
H26A H 0.4001 0.2361 0.6390 0.055 Uiso 1 1 calc R U
H26B H 0.2037 0.2360 0.6780 0.055 Uiso 1 1 calc R U
C27 C 0.4591(4) 0.19620(12) 0.75948(18) 0.0486(6) Uani 1 1 d . .
H27A H 0.6082 0.2000 0.7697 0.073 Uiso 1 1 calc R U
H27B H 0.4165 0.1550 0.7393 0.073 Uiso 1 1 calc R U
H27C H 0.4209 0.2041 0.8133 0.073 Uiso 1 1 calc R U
C28 C 0.6547(6) 0.48560(15) 0.91573(18) 0.0717(10) Uani 1 1 d . .
H28A H 0.7513 0.4557 0.9507 0.086 Uiso 1 1 calc R U
H28B H 0.5302 0.4870 0.9374 0.086 Uiso 1 1 calc R U
C29 C 0.7501(6) 0.54543(15) 0.9235(2) 0.0805(11) Uani 1 1 d . .
H29A H 0.8765 0.5434 0.9043 0.121 Uiso 1 1 calc R U
H29B H 0.7831 0.5587 0.9838 0.121 Uiso 1 1 calc R U
H29C H 0.6552 0.5745 0.8874 0.121 Uiso 1 1 calc R U
C30 C -0.2460(6) 0.34359(14) 0.06813(18) 0.0692(10) Uani 1 1 d . .
H30A H -0.3826 0.3622 0.0619 0.083 Uiso 1 1 calc R U
H30B H -0.1668 0.3700 0.0387 0.083 Uiso 1 1 calc R U
C31 C -0.2693(6) 0.28379(15) 0.0293(2) 0.0701(9) Uani 1 1 d . .
H31A H -0.1339 0.2650 0.0376 0.105 Uiso 1 1 calc R U
H31B H -0.3356 0.2874 -0.0326 0.105 Uiso 1 1 calc R U
H31C H -0.3542 0.2585 0.0566 0.105 Uiso 1 1 calc R U
C32 C 0.0599(5) 0.22352(11) 0.35641(16) 0.0459(6) Uani 1 1 d . .
H32A H 0.0117 0.2254 0.4095 0.055 Uiso 1 1 calc R U
H32B H 0.2113 0.2195 0.3732 0.055 Uiso 1 1 calc R U
C33 C -0.0353(4) 0.17076(12) 0.30241(19) 0.0538(7) Uani 1 1 d . .
H33A H -0.1850 0.1751 0.2867 0.081 Uiso 1 1 calc R U
H33B H 0.0036 0.1330 0.3351 0.081 Uiso 1 1 calc R U
H33C H 0.0130 0.1695 0.2499 0.081 Uiso 1 1 calc R U

loop_
_atom_site_aniso_label
_atom_site_aniso_U_11
_atom_site_aniso_U_22
_atom_site_aniso_U_33
_atom_site_aniso_U_23
_atom_site_aniso_U_13
_atom_site_aniso_U_12
Cu1 0.04199(19) 0.03251(17) 0.02686(16) 0.00051(11) 0.00651(12) 0.00145(12)
O2 0.0500(10) 0.0352(9) 0.0308(9) 0.0020(7) 0.0073(7) -0.0016(7)
C3 0.0332(13) 0.0396(13) 0.0330(12) 0.0046(10) 0.0119(10) 0.0009(10)
C4 0.0369(13) 0.0429(14) 0.0260(11) 0.0026(9) 0.0077(9) 0.0009(10)
C5 0.0320(12) 0.0382(12) 0.0292(11) -0.0020(9) 0.0085(9) 0.0002(9)
N6 0.0351(11) 0.0329(10) 0.0273(9) 0.0013(8) 0.0077(8) 0.0017(8)
C7 0.0288(12) 0.0349(12) 0.0326(11) 0.0017(9) 0.0102(9) 0.0026(9)
C8 0.0390(14) 0.0402(13) 0.0325(12) 0.0008(10) 0.0087(10) 0.0000(10)
C9 0.0459(15) 0.0345(13) 0.0412(13) -0.0018(10) 0.0079(11) 0.0002(11)
C10 0.0458(15) 0.0350(13) 0.0423(14) 0.0075(11) 0.0073(11) 0.0014(11)
C11 0.0399(14) 0.0393(13) 0.0324(12) 0.0050(10) 0.0040(10) 0.0021(10)
C12 0.0282(12) 0.0349(12) 0.0324(11) -0.0001(9) 0.0091(9) 0.0025(9)
N13 0.0307(10) 0.0351(10) 0.0288(9) -0.0002(8) 0.0062(8) 0.0022(8)
C14 0.0331(13) 0.0380(13) 0.0333(12) 0.0031(10) 0.0081(10) 0.0050(10)
C15 0.0323(12) 0.0419(14) 0.0296(11) -0.0001(9) 0.0056(9) 0.0031(10)
C16 0.0312(12) 0.0401(13) 0.0318(12) -0.0046(10) 0.0085(9) 0.0007(10)
O17 0.0542(11) 0.0344(9) 0.0298(8) -0.0015(7) 0.0048(7) 0.0013(7)
O18 0.0501(10) 0.0360(9) 0.0330(8) 0.0050(7) 0.0069(7) 0.0003(7)
C19 0.0470(15) 0.0413(13) 0.0325(12) 0.0010(10) 0.0064(11) -0.0011(11)
O20 0.0987(17) 0.0535(12) 0.0308(9) 0.0069(8) 0.0077(10) -0.0173(11)
O21 0.0665(13) 0.0486(11) 0.0308(9) 0.0010(8) 0.0025(8) -0.0115(9)
C22 0.0464(15) 0.0446(15) 0.0375(13) -0.0044(12) 0.0000(11) 0.0015(12)
O23 0.0738(13) 0.0452(10) 0.0282(9) -0.0013(8) 0.0004(8) 0.0051(9)
O24 0.1015(18) 0.0468(12) 0.0557(13) -0.0011(10) -0.0307(12) 0.0131(12)
O25 0.0452(10) 0.0348(9) 0.0324(8) -0.0023(7) 0.0056(7) 0.0005(7)
C26 0.0595(17) 0.0362(13) 0.0415(14) 0.0041(11) 0.0127(12) -0.0019(12)
C27 0.0449(15) 0.0408(14) 0.0596(16) 0.0111(12) 0.0126(13) 0.0033(12)
C28 0.109(3) 0.065(2) 0.0315(14) -0.0038(13) -0.0003(16) -0.0212(19)
C29 0.112(3) 0.062(2) 0.0549(19) -0.0108(16) 0.0001(19) -0.019(2)
C30 0.105(3) 0.0514(17) 0.0351(15) 0.0000(13) -0.0112(16) -0.0017(17)
C31 0.098(3) 0.061(2) 0.0455(16) -0.0013(15) 0.0068(17) 0.0009(18)
C32 0.0607(17) 0.0359(13) 0.0381(13) 0.0003(11) 0.0077(12) 0.0001(12)
C33 0.0551(17) 0.0414(15) 0.0594(17) -0.0068(13) 0.0051(14) -0.0067(13)

loop_
_atom_type_symbol
_atom_type_description
_atom_type_scat_dispersion_real
_atom_type_scat_dispersion_imag
_atom_type_scat_source
C C 0.0033 0.0016 'International Tables Vol C Tables 4.2.6.8 and 6.1.1.4'
H H 0.0000 0.0000 'International Tables Vol C Tables 4.2.6.8 and 6.1.1.4'
Cu Cu 0.3201 1.2651 'International Tables Vol C Tables 4.2.6.8 and 6.1.1.4'
N N 0.0061 0.0033 'International Tables Vol C Tables 4.2.6.8 and 6.1.1.4'
O O 0.0106 0.0060 'International Tables Vol C Tables 4.2.6.8 and 6.1.1.4'

loop_
_geom_angle_atom_site_label_1
_geom_angle_atom_site_label_2
_geom_angle_atom_site_label_3
_geom_angle
N6 Cu1 N13 85.40(8)
N6 Cu1 O17 176.32(8)
N13 Cu1 O17 92.27(7)
N6 Cu1 O2 93.16(7)
N13 Cu1 O2 176.40(7)
O17 Cu1 O2 89.32(7)
C3 O2 Cu1 127.70(15)
O2 C3 O18 117.9(2)
O2 C3 C4 125.6(2)
O18 C3 C4 116.5(2)
C5 C4 C3 121.8(2)
C5 C4 C19 117.3(2)
C3 C4 C19 120.9(2)
N6 C5 C4 126.3(2)
N6 C5 H5 116.8
C4 C5 H5 116.8
C5 N6 C7 121.86(19)
C5 N6 Cu1 125.41(16)
C7 N6 Cu1 112.72(14)
C8 C7 C12 119.4(2)
C8 C7 N6 126.1(2)
C12 C7 N6 114.48(19)
C9 C8 C7 120.5(2)
C9 C8 H8 119.8
C7 C8 H8 119.8
C8 C9 C10 120.2(2)
C8 C9 H9 119.9
C10 C9 H9 119.9
C11 C10 C9 120.2(2)
C11 C10 H10 119.9
C9 C10 H10 119.9
C10 C11 C12 120.6(2)
C10 C11 H11 119.7
C12 C11 H11 119.7
C11 C12 N13 126.2(2)
C11 C12 C7 119.2(2)
N13 C12 C7 114.59(19)
C14 N13 C12 122.20(19)
C14 N13 Cu1 125.00(16)
C12 N13 Cu1 112.73(14)
N13 C14 C15 127.4(2)
N13 C14 H14 116.3
C15 C14 H14 116.3
C14 C15 C16 121.1(2)
C14 C15 C22 112.7(2)
C16 C15 C22 126.2(2)
O17 C16 O25 117.4(2)
O17 C16 C15 124.4(2)
O25 C16 C15 118.2(2)
C16 O17 Cu1 129.19(15)
C3 O18 C26 117.37(18)
O20 C19 O21 122.0(2)
O20 C19 C4 127.1(2)
O21 C19 C4 110.9(2)
C19 O21 C28 116.3(2)
O24 C22 O23 121.9(2)
O24 C22 C15 122.7(2)
O23 C22 C15 115.4(2)
C22 O23 C30 114.4(2)
C16 O25 C32 116.76(18)
O18 C26 C27 106.8(2)
O18 C26 H26A 110.4
C27 C26 H26A 110.4
O18 C26 H26B 110.4
C27 C26 H26B 110.4
H26A C26 H26B 108.6
C26 C27 H27A 109.5
C26 C27 H27B 109.5
H27A C27 H27B 109.5
C26 C27 H27C 109.5
H27A C27 H27C 109.5
H27B C27 H27C 109.5
O21 C28 C29 109.0(3)
O21 C28 H28A 109.9
C29 C28 H28A 109.9
O21 C28 H28B 109.9
C29 C28 H28B 109.9
H28A C28 H28B 108.3
C28 C29 H29A 109.5
C28 C29 H29B 109.5
H29A C29 H29B 109.5
C28 C29 H29C 109.5
H29A C29 H29C 109.5
H29B C29 H29C 109.5
C31 C30 O23 109.1(2)
C31 C30 H30A 109.9
O23 C30 H30A 109.9
C31 C30 H30B 109.9
O23 C30 H30B 109.9
H30A C30 H30B 108.3
C30 C31 H31A 109.5
C30 C31 H31B 109.5
H31A C31 H31B 109.5
C30 C31 H31C 109.5
H31A C31 H31C 109.5
H31B C31 H31C 109.5
O25 C32 C33 107.4(2)
O25 C32 H32A 110.2
C33 C32 H32A 110.2
O25 C32 H32B 110.2
C33 C32 H32B 110.2
H32A C32 H32B 108.5
C32 C33 H33A 109.5
C32 C33 H33B 109.5
H33A C33 H33B 109.5
C32 C33 H33C 109.5
H33A C33 H33C 109.5
H33B C33 H33C 109.5

loop_
_geom_bond_atom_site_label_1
_geom_bond_atom_site_label_2
_geom_bond_distance
Cu1 N6 1.9051(18)
Cu1 N13 1.9114(18)
Cu1 O17 1.9143(16)
Cu1 O2 1.9191(15)
O2 C3 1.258(3)
C3 O18 1.331(3)
C3 C4 1.427(3)
C4 C5 1.399(3)
C4 C19 1.475(3)
C5 N6 1.321(3)
C5 H5 0.9500
N6 C7 1.417(3)
C7 C8 1.385(3)
C7 C12 1.414(3)
C8 C9 1.383(3)
C8 H8 0.9500
C9 C10 1.384(3)
C9 H9 0.9500
C10 C11 1.379(3)
C10 H10 0.9500
C11 C12 1.388(3)
C11 H11 0.9500
C12 N13 1.410(3)
N13 C14 1.314(3)
C14 C15 1.403(3)
C14 H14 0.9500
C15 C16 1.429(3)
C15 C22 1.483(3)
C16 O17 1.263(3)
C16 O25 1.327(3)
O18 C26 1.451(3)
C19 O20 1.198(3)
C19 O21 1.347(3)
O21 C28 1.447(3)
C22 O24 1.204(3)
C22 O23 1.330(3)
O23 C30 1.462(3)
O25 C32 1.466(3)
C26 C27 1.500(3)
C26 H26A 0.9900
C26 H26B 0.9900
C27 H27A 0.9800
C27 H27B 0.9800
C27 H27C 0.9800
C28 C29 1.456(4)
C28 H28A 0.9900
C28 H28B 0.9900
C29 H29A 0.9800
C29 H29B 0.9800
C29 H29C 0.9800
C30 C31 1.446(4)
C30 H30A 0.9900
C30 H30B 0.9900
C31 H31A 0.9800
C31 H31B 0.9800
C31 H31C 0.9800
C32 C33 1.489(3)
C32 H32A 0.9900
C32 H32B 0.9900
C33 H33A 0.9800
C33 H33B 0.9800
C33 H33C 0.9800

loop_
_geom_torsion_atom_site_label_1
_geom_torsion_atom_site_label_2
_geom_torsion_atom_site_label_3
_geom_torsion_atom_site_label_4
_geom_torsion
Cu1 O2 C3 O18 -175.74(15)
Cu1 O2 C3 C4 2.3(3)
O2 C3 C4 C5 -2.4(4)
O18 C3 C4 C5 175.7(2)
O2 C3 C4 C19 177.2(2)
O18 C3 C4 C19 -4.8(3)
C3 C4 C5 N6 0.9(4)
C19 C4 C5 N6 -178.6(2)
C4 C5 N6 C7 179.2(2)
C4 C5 N6 Cu1 0.4(3)
C5 N6 C7 C8 4.0(4)
Cu1 N6 C7 C8 -177.04(19)
C5 N6 C7 C12 -176.0(2)
Cu1 N6 C7 C12 3.0(2)
C12 C7 C8 C9 0.6(3)
N6 C7 C8 C9 -179.4(2)
C7 C8 C9 C10 -0.3(4)
C8 C9 C10 C11 -0.6(4)
C9 C10 C11 C12 1.3(4)
C10 C11 C12 N13 -179.3(2)
C10 C11 C12 C7 -1.0(4)
C8 C7 C12 C11 0.1(3)
N6 C7 C12 C11 -179.9(2)
C8 C7 C12 N13 178.57(19)
N6 C7 C12 N13 -1.4(3)
C11 C12 N13 C14 -5.4(4)
C7 C12 N13 C14 176.2(2)
C11 C12 N13 Cu1 177.58(19)
C7 C12 N13 Cu1 -0.8(2)
C12 N13 C14 C15 178.0(2)
Cu1 N13 C14 C15 -5.3(3)
N13 C14 C15 C16 -0.9(4)
N13 C14 C15 C22 178.7(2)
C14 C15 C16 O17 1.6(4)
C22 C15 C16 O17 -177.9(2)
C14 C15 C16 O25 -178.5(2)
C22 C15 C16 O25 1.9(4)
O25 C16 O17 Cu1 -175.59(14)
C15 C16 O17 Cu1 4.3(4)
O2 C3 O18 C26 -4.0(3)
C4 C3 O18 C26 177.8(2)
C5 C4 C19 O20 156.1(3)
C3 C4 C19 O20 -23.4(4)
C5 C4 C19 O21 -22.5(3)
C3 C4 C19 O21 158.0(2)
O20 C19 O21 C28 -9.9(4)
C4 C19 O21 C28 168.8(3)
C14 C15 C22 O24 -12.6(4)
C16 C15 C22 O24 167.0(3)
C14 C15 C22 O23 166.8(2)
C16 C15 C22 O23 -13.7(4)
O24 C22 O23 C30 1.5(4)
C15 C22 O23 C30 -177.9(3)
O17 C16 O25 C32 -1.0(3)
C15 C16 O25 C32 179.1(2)
C3 O18 C26 C27 168.4(2)
C19 O21 C28 C29 -175.7(3)
C22 O23 C30 C31 -175.6(3)
C16 O25 C32 C33 172.8(2)
